data_2240160
loop_
_publ_author_name
'Mague, Joel T.'
'Mohamed, Shaaban K.'
'Akkurt, Mehmet'
'El-Emary, Talaat I.'
'Albayati, Mustafa R.'

_publ_section_title
;
 Crystal structure of
 5-(4,5-dihydro-1<i>H</i>-imidazol-2-yl)-3-methyl-1-phenyl-1<i>H</i>-pyrazolo[3,4-<i>b</i>]pyrazin-6-amine
;
_journal_coeditor_code HG5415
_journal_issue 11
_journal_name_full 'Acta Crystallographica Section E'
_journal_page_first o1212
_journal_page_last o1213
_journal_paper_doi 10.1107/S160053681402354X
_journal_volume 70
_journal_year 2014
_chemical_formula_iupac 'C15 H15 N7'
_chemical_formula_moiety 'C15 H15 N7'
_chemical_formula_sum 'C15 H15 N7'
_chemical_formula_weight 293.34
_chemical_name_systematic
5-(4,5-Dihydro-1<i>H</i>-imidazol-2-yl)-3-methyl-1-phenyl-1<i>H</i>-pyrazolo[3,4-<i>b</i>]pyrazin-6-amine
_space_group_crystal_system monoclinic
_space_group_IT_number 15
_space_group_name_Hall '-C 2yc'
_space_group_name_H-M_alt 'C 1 2/c 1'
_symmetry_space_group_name_Hall '-C 2yc'
_symmetry_space_group_name_H-M 'C 1 2/c 1'
_atom_sites_solution_hydrogens mixed
_atom_sites_solution_primary direct
_atom_sites_solution_secondary difmap
_audit_creation_method SHELXL-2014/6
_cell_angle_alpha 90
_cell_angle_beta 98.5730(10)
_cell_angle_gamma 90
_cell_formula_units_Z 8
_cell_length_a 7.9412(2)
_cell_length_b 15.7078(3)
_cell_length_c 22.3276(4)
_cell_measurement_reflns_used 9946
_cell_measurement_temperature 150(2)
_cell_measurement_theta_max 71.742
_cell_measurement_theta_min 4.004
_cell_volume 2754.00(10)
_computing_cell_refinement
;
<i>SAINT</i> (Bruker, 2014)
;
_computing_data_collection
;
<i>APEX2</i> (Bruker, 2014)
;
_computing_data_reduction
;
<i>SAINT</i>  (Bruker, 2014)
;
_computing_molecular_graphics
;
<i>DIAMOND</i> (Brandenburg & Putz, 2012)
;
_computing_publication_material
;
<i>SHELXTL2014</i> (Sheldrick, 2008)
;
_computing_structure_refinement
;
<i>SHELXL2014</i> (Sheldrick, 2008)
;
_computing_structure_solution
;
<i>SHELXT</i> (Sheldrick, 2008)
;
_diffrn_ambient_temperature 150(2)
_diffrn_detector_area_resol_mean 10.4167
_diffrn_measured_fraction_theta_full 0.991
_diffrn_measured_fraction_theta_max 0.990
_diffrn_measurement_device_type 'Bruker D8 VENTURE PHOTON 100 CMOS'
_diffrn_measurement_method '\w scans'
_diffrn_radiation_monochromator mirror
_diffrn_radiation_type CuK\a
_diffrn_radiation_wavelength 1.54178
_diffrn_reflns_av_R_equivalents 0.0305
_diffrn_reflns_limit_h_max 9
_diffrn_reflns_limit_h_min -9
_diffrn_reflns_limit_k_max 18
_diffrn_reflns_limit_k_min -19
_diffrn_reflns_limit_l_max 27
_diffrn_reflns_limit_l_min -25
_diffrn_reflns_number 21033
_diffrn_reflns_theta_full 71.700
_diffrn_reflns_theta_max 71.998
_diffrn_reflns_theta_min 4.004
_exptl_absorpt_coefficient_mu 0.746
_exptl_absorpt_correction_T_max 0.97
_exptl_absorpt_correction_T_min 0.93
_exptl_absorpt_correction_type multi-scan
_exptl_absorpt_process_details
;
(<i>SADABS</i>; Bruker, 2014)
;
_exptl_crystal_colour colourless
_exptl_crystal_density_diffrn 1.415
_exptl_crystal_density_method 'not measured'
_exptl_crystal_description block
_exptl_crystal_F_000 1232
_exptl_crystal_size_max 0.153
_exptl_crystal_size_mid 0.096
_exptl_crystal_size_min 0.047
_refine_diff_density_max 0.228
_refine_diff_density_min -0.174
_refine_ls_extinction_coef 0.00012(3)
_refine_ls_extinction_expression Fc^*^=kFc[1+0.001xFc^2^\l^3^/sin(2\q)]^-1/4^
_refine_ls_extinction_method
;
<i>SHELXL2014</i> (Sheldrick, 2008)
;
_refine_ls_goodness_of_fit_ref 1.041
_refine_ls_hydrogen_treatment constr
_refine_ls_matrix_type full
_refine_ls_number_parameters 201
_refine_ls_number_reflns 2685
_refine_ls_number_restraints 0
_refine_ls_restrained_S_all 1.041
_refine_ls_R_factor_all 0.0414
_refine_ls_R_factor_gt 0.0352
_refine_ls_shift/su_max 0.000
_refine_ls_shift/su_mean 0.000
_refine_ls_structure_factor_coef Fsqd
_refine_ls_weighting_details 'w=1/[\s^2^(Fo^2^)+(0.0470P)^2^+1.7272P] where P=(Fo^2^+2Fc^2^)/3'
_refine_ls_weighting_scheme calc
_refine_ls_wR_factor_gt 0.0893
_refine_ls_wR_factor_ref 0.0938
_reflns_number_gt 2335
_reflns_number_total 2685
_reflns_threshold_expression I>2\s(I)
_cod_data_source_file hg5415sup1.cif
_cod_data_source_block I
_cod_database_code 2240160
_cod_database_fobs_code 2240160
_shelx_space_group_comment
;
The symmetry employed for this shelxl refinement is uniquely defined
by the following loop, which should always be used as a source of
symmetry information in preference to the above space-group names.
They are only intended as comments.
;
_shelx_estimated_absorpt_t_min 0.894
_shelx_estimated_absorpt_t_max 0.966
_shelxl_version_number 2014/6

loop_
_space_group_symop_operation_xyz
'x, y, z'
'-x, y, -z+1/2'
'x+1/2, y+1/2, z'
'-x+1/2, y+1/2, -z+1/2'
'-x, -y, -z'
'x, -y, z-1/2'
'-x+1/2, -y+1/2, -z'
'x+1/2, -y+1/2, z-1/2'

loop_
_atom_site_type_symbol
_atom_site_label
_atom_site_fract_x
_atom_site_fract_y
_atom_site_fract_z
_atom_site_U_iso_or_equiv
_atom_site_adp_type
_atom_site_calc_flag
_atom_site_occupancy
N N1 0.21440(13) 0.23938(6) 0.22995(4) 0.0252(2) Uani d 1
N N2 0.24278(14) 0.15429(6) 0.24683(5) 0.0284(3) Uani d 1
N N3 0.49830(13) 0.27132(6) 0.36366(5) 0.0255(2) Uani d 1
N N4 0.31514(13) 0.37679(6) 0.27055(4) 0.0258(2) Uani d 1
N N5 0.43603(15) 0.49390(7) 0.32160(5) 0.0350(3) Uani d 1
H H5A 0.5051 0.5149 0.3545 0.042 Uiso d 1
H H5B 0.3806 0.5295 0.2931 0.042 Uiso d 1
N N6 0.62895(15) 0.47203(7) 0.43134(5) 0.0345(3) Uani d 1
N N7 0.69317(15) 0.33776(7) 0.46313(5) 0.0339(3) Uani d 1
H H7A 0.7265 0.2859 0.4511 0.041 Uiso d 1
C C1 0.10360(15) 0.25899(8) 0.17597(5) 0.0255(3) Uani d 1
C C2 0.03232(16) 0.33968(8) 0.16704(6) 0.0292(3) Uani d 1
H H2 0.0600 0.3829 0.1967 0.035 Uiso calc 1
C C3 -0.07919(17) 0.35656(9) 0.11468(6) 0.0325(3) Uani d 1
H H3 -0.1269 0.4119 0.1083 0.039 Uiso calc 1
C C4 -0.12216(18) 0.29404(9) 0.07151(6) 0.0366(3) Uani d 1
H H4 -0.2016 0.3057 0.0363 0.044 Uiso calc 1
C C5 -0.04798(19) 0.21408(9) 0.08019(6) 0.0382(3) Uani d 1
H H5 -0.0757 0.1711 0.0504 0.046 Uiso calc 1
C C6 0.06600(18) 0.19648(8) 0.13184(6) 0.0322(3) Uani d 1
H H6 0.1183 0.1421 0.1371 0.039 Uiso calc 1
C C7 0.30685(15) 0.29182(8) 0.27108(5) 0.0241(3) Uani d 1
C C8 0.39641(15) 0.23910(8) 0.31557(5) 0.0251(3) Uani d 1
C C9 0.35066(16) 0.15415(8) 0.29763(6) 0.0278(3) Uani d 1
C C10 0.4086(2) 0.07325(9) 0.32887(7) 0.0377(3) Uani d 1
H H10A 0.3465 0.0253 0.3079 0.057 Uiso calc 1
H H10B 0.3866 0.0753 0.3709 0.057 Uiso calc 1
H H10C 0.5309 0.0659 0.3284 0.057 Uiso calc 1
C C11 0.41803(16) 0.40912(8) 0.31815(5) 0.0260(3) Uani d 1
C C12 0.50810(15) 0.35545(8) 0.36559(5) 0.0253(3) Uani d 1
C C13 0.61270(16) 0.39176(8) 0.41964(5) 0.0263(3) Uani d 1
C C14 0.80754(19) 0.38977(9) 0.50567(6) 0.0366(3) Uani d 1
H H14A 0.9268 0.3854 0.4980 0.044 Uiso calc 1
H H14B 0.8018 0.3736 0.5482 0.044 Uiso calc 1
C C15 0.73523(19) 0.47864(9) 0.49128(6) 0.0380(3) Uani d 1
H H15A 0.6658 0.4970 0.5223 0.046 Uiso calc 1
H H15B 0.8283 0.5203 0.4901 0.046 Uiso calc 1

loop_
_atom_site_aniso_label
_atom_site_aniso_U_11
_atom_site_aniso_U_22
_atom_site_aniso_U_33
_atom_site_aniso_U_12
_atom_site_aniso_U_13
_atom_site_aniso_U_23
N1 0.0278(5) 0.0214(5) 0.0242(5) -0.0011(4) -0.0036(4) -0.0001(4)
N2 0.0326(6) 0.0213(5) 0.0288(6) -0.0016(4) -0.0037(4) 0.0005(4)
N3 0.0263(5) 0.0237(5) 0.0250(5) -0.0011(4) -0.0008(4) -0.0008(4)
N4 0.0269(6) 0.0230(5) 0.0256(5) -0.0006(4) -0.0019(4) -0.0005(4)
N5 0.0429(7) 0.0222(5) 0.0345(6) 0.0006(5) -0.0123(5) -0.0005(4)
N6 0.0385(6) 0.0279(6) 0.0329(6) -0.0012(5) -0.0082(5) -0.0059(5)
N7 0.0434(7) 0.0270(6) 0.0269(6) -0.0027(5) -0.0087(5) -0.0004(4)
C1 0.0244(6) 0.0276(6) 0.0233(6) -0.0040(5) -0.0007(5) 0.0017(5)
C2 0.0300(7) 0.0289(7) 0.0269(6) 0.0004(5) -0.0014(5) -0.0016(5)
C3 0.0319(7) 0.0319(7) 0.0315(7) 0.0023(5) -0.0024(6) 0.0031(5)
C4 0.0370(7) 0.0396(8) 0.0289(7) -0.0038(6) -0.0095(6) 0.0032(6)
C5 0.0465(8) 0.0337(7) 0.0301(7) -0.0065(6) -0.0088(6) -0.0033(6)
C6 0.0387(7) 0.0251(6) 0.0300(7) -0.0030(5) -0.0035(6) -0.0002(5)
C7 0.0232(6) 0.0249(6) 0.0233(6) -0.0013(5) 0.0009(5) -0.0011(5)
C8 0.0260(6) 0.0233(6) 0.0245(6) 0.0000(5) -0.0010(5) 0.0002(5)
C9 0.0300(7) 0.0246(6) 0.0270(6) -0.0013(5) -0.0018(5) -0.0002(5)
C10 0.0463(8) 0.0254(7) 0.0364(7) -0.0021(6) -0.0108(6) 0.0029(5)
C11 0.0261(6) 0.0244(6) 0.0262(6) 0.0006(5) -0.0004(5) -0.0016(5)
C12 0.0251(6) 0.0243(6) 0.0253(6) -0.0011(5) 0.0005(5) -0.0016(5)
C13 0.0259(6) 0.0268(6) 0.0252(6) -0.0011(5) 0.0007(5) -0.0008(5)
C14 0.0408(8) 0.0371(7) 0.0280(7) -0.0054(6) -0.0075(6) -0.0028(6)
C15 0.0398(8) 0.0359(7) 0.0339(7) -0.0033(6) -0.0089(6) -0.0089(6)

loop_
_atom_type_symbol
_atom_type_description
_atom_type_scat_dispersion_real
_atom_type_scat_dispersion_imag
_atom_type_scat_source
C C 0.0181 0.0091 'International Tables Vol C Tables 4.2.6.8 and 6.1.1.4'
H H 0.0000 0.0000 'International Tables Vol C Tables 4.2.6.8 and 6.1.1.4'
N N 0.0311 0.0180 'International Tables Vol C Tables 4.2.6.8 and 6.1.1.4'

loop_
_geom_angle_atom_site_label_1
_geom_angle_atom_site_label_2
_geom_angle_atom_site_label_3
_geom_angle
C7 N1 N2 110.30(10)
C7 N1 C1 130.20(10)
N2 N1 C1 119.48(10)
C9 N2 N1 106.98(10)
C12 N3 C8 115.30(10)
C7 N4 C11 113.36(10)
C11 N5 H5A 116.9
C11 N5 H5B 122.3
H5A N5 H5B 120.8
C13 N6 C15 106.19(11)
C13 N7 C14 107.03(11)
C13 N7 H7A 118.0
C14 N7 H7A 120.9
C2 C1 C6 120.12(12)
C2 C1 N1 120.56(11)
C6 C1 N1 119.31(11)
C3 C2 C1 119.46(12)
C3 C2 H2 120.3
C1 C2 H2 120.3
C4 C3 C2 120.89(13)
C4 C3 H3 119.6
C2 C3 H3 119.6
C3 C4 C5 119.33(12)
C3 C4 H4 120.3
C5 C4 H4 120.3
C6 C5 C4 120.54(13)
C6 C5 H5 119.7
C4 C5 H5 119.7
C5 C6 C1 119.60(13)
C5 C6 H6 120.2
C1 C6 H6 120.2
N4 C7 N1 128.29(11)
N4 C7 C8 125.12(11)
N1 C7 C8 106.59(10)
N3 C8 C7 121.67(11)
N3 C8 C9 132.50(11)
C7 C8 C9 105.83(11)
N2 C9 C8 110.29(11)
N2 C9 C10 121.41(11)
C8 C9 C10 128.29(11)
C9 C10 H10A 109.5
C9 C10 H10B 109.5
H10A C10 H10B 109.5
C9 C10 H10C 109.5
H10A C10 H10C 109.5
H10B C10 H10C 109.5
N4 C11 N5 117.98(11)
N4 C11 C12 122.21(11)
N5 C11 C12 119.81(11)
N3 C12 C11 122.30(11)
N3 C12 C13 115.85(11)
C11 C12 C13 121.83(11)
N6 C13 N7 116.00(11)
N6 C13 C12 124.83(11)
N7 C13 C12 119.08(11)
N7 C14 C15 101.34(10)
N7 C14 H14A 111.5
C15 C14 H14A 111.5
N7 C14 H14B 111.5
C15 C14 H14B 111.5
H14A C14 H14B 109.3
N6 C15 C14 105.85(10)
N6 C15 H15A 110.6
C14 C15 H15A 110.6
N6 C15 H15B 110.6
C14 C15 H15B 110.6
H15A C15 H15B 108.7

loop_
_geom_bond_atom_site_label_1
_geom_bond_atom_site_label_2
_geom_bond_distance
N1 C7 1.3638(15)
N1 N2 1.3978(14)
N1 C1 1.4161(16)
N2 C9 1.3158(17)
N3 C12 1.3241(16)
N3 C8 1.3435(16)
N4 C7 1.3365(16)
N4 C11 1.3401(16)
N5 C11 1.3404(16)
N5 H5A 0.9100
N5 H5B 0.9099
N6 C13 1.2902(17)
N6 C15 1.4755(17)
N7 C13 1.3732(16)
N7 C14 1.4620(17)
N7 H7A 0.9099
C1 C2 1.3904(18)
C1 C6 1.3916(18)
C2 C3 1.3829(18)
C2 H2 0.9500
C3 C4 1.3826(19)
C3 H3 0.9500
C4 C5 1.389(2)
C4 H4 0.9500
C5 C6 1.3836(19)
C5 H5 0.9500
C6 H6 0.9500
C7 C8 1.4028(17)
C8 C9 1.4246(17)
C9 C10 1.4891(18)
C10 H10A 0.9800
C10 H10B 0.9800
C10 H10C 0.9800
C11 C12 1.4554(17)
C12 C13 1.4741(16)
C14 C15 1.525(2)
C14 H14A 0.9900
C14 H14B 0.9900
C15 H15A 0.9900
C15 H15B 0.9900

loop_
_geom_hbond_atom_site_label_D
_geom_hbond_atom_site_label_H
_geom_hbond_atom_site_label_A
_geom_hbond_site_symmetry_A
_geom_hbond_distance_DH
_geom_hbond_distance_HA
_geom_hbond_distance_DA
_geom_hbond_angle_DHA
_geom_hbond_publ_flag
C6 H6 N5 4_545 0.95 2.56 3.3483(17) 140 yes
N5 H5B N2 4 0.91 2.31 3.1702(15) 158 yes
N5 H5A N6 . 0.91 1.97 2.7111(15) 138 yes

loop_
_geom_torsion_atom_site_label_1
_geom_torsion_atom_site_label_2
_geom_torsion_atom_site_label_3
_geom_torsion_atom_site_label_4
_geom_torsion
C7 N1 N2 C9 0.15(14)
C1 N1 N2 C9 179.34(11)
C7 N1 C1 C2 -20.6(2)
N2 N1 C1 C2 160.36(11)
C7 N1 C1 C6 159.58(12)
N2 N1 C1 C6 -19.42(17)
C6 C1 C2 C3 1.55(19)
N1 C1 C2 C3 -178.23(11)
C1 C2 C3 C4 0.8(2)
C2 C3 C4 C5 -2.0(2)
C3 C4 C5 C6 0.9(2)
C4 C5 C6 C1 1.4(2)
C2 C1 C6 C5 -2.6(2)
N1 C1 C6 C5 177.17(12)
C11 N4 C7 N1 179.70(12)
C11 N4 C7 C8 -0.87(18)
N2 N1 C7 N4 179.34(12)
C1 N1 C7 N4 0.3(2)
N2 N1 C7 C8 -0.18(13)
C1 N1 C7 C8 -179.25(12)
C12 N3 C8 C7 -0.33(17)
C12 N3 C8 C9 -178.99(13)
N4 C7 C8 N3 1.63(19)
N1 C7 C8 N3 -178.84(11)
N4 C7 C8 C9 -179.40(12)
N1 C7 C8 C9 0.14(13)
N1 N2 C9 C8 -0.06(15)
N1 N2 C9 C10 179.61(12)
N3 C8 C9 N2 178.77(13)
C7 C8 C9 N2 -0.05(15)
N3 C8 C9 C10 -0.9(2)
C7 C8 C9 C10 -179.69(14)
C7 N4 C11 N5 179.53(11)
C7 N4 C11 C12 -0.94(17)
C8 N3 C12 C11 -1.44(17)
C8 N3 C12 C13 177.08(10)
N4 C11 C12 N3 2.23(19)
N5 C11 C12 N3 -178.24(12)
N4 C11 C12 C13 -176.20(11)
N5 C11 C12 C13 3.32(18)
C15 N6 C13 N7 0.00(16)
C15 N6 C13 C12 176.46(12)
C14 N7 C13 N6 -12.26(16)
C14 N7 C13 C12 171.07(11)
N3 C12 C13 N6 -175.55(12)
C11 C12 C13 N6 3.0(2)
N3 C12 C13 N7 0.80(17)
C11 C12 C13 N7 179.33(11)
C13 N7 C14 C15 17.78(15)
C13 N6 C15 C14 11.67(16)
N7 C14 C15 N6 -17.76(15)
